data_7044254
loop_
_publ_author_name
'Driess, Matthias'
'Luecke, Marcel Philip'
'Porwal, Digvijay'
'Kostenko, Arseni'
'Zhou, Yupeng'
'Yao, Shenglai'
'Keck, Matthias'
'Limberg, Christian'
'Oestreich, Martin'

_publ_section_title
;
 Bis(silylenyl)-substituted ferrocene-stabilized 6-arene iron(0)
 complexes: synthesis, structure and catalytic application
;
_journal_name_full 'Dalton Trans.'
_journal_paper_doi 10.1039/C7DT03301J
_journal_year 2017
_chemical_formula_sum 'C46 H72 B10 Br2 N4 Ni Si2'
_chemical_formula_weight 1063.89
_chemical_name_systematic
; 
 ? 
;
_space_group_IT_number 14
_symmetry_cell_setting monoclinic
_symmetry_space_group_name_Hall '-P 2ybc'
_symmetry_space_group_name_H-M 'P 1 21/c 1'
_atom_sites_solution_hydrogens geom
_atom_sites_solution_primary direct
_atom_sites_solution_secondary difmap
_audit_block_doi 10.5517/ccdc.csd.cc1m3f05
_audit_creation_method
;
CrysAlisPro, Agilent Technologies,
Version 1.171.37.35 (release 13-08-2014 CrysAlis171 .NET)
(compiled Aug 13 2014,18:06:01)
;
_audit_update_record
;
2016-07-13 deposited with the CCDC.
2017-09-18 downloaded from the CCDC.
;
_cell_angle_alpha 90.00
_cell_angle_beta 91.3140(10)
_cell_angle_gamma 90.00
_cell_formula_units_Z 4
_cell_length_a 16.33440(10)
_cell_length_b 13.62690(10)
_cell_length_c 24.08500(10)
_cell_measurement_reflns_used 25007
_cell_measurement_temperature 150.00(10)
_cell_measurement_theta_max 73.5600
_cell_measurement_theta_min 3.2880
_cell_volume 5359.60(6)
_computing_cell_refinement
;
CrysAlisPro, Agilent Technologies,
Version 1.171.37.35 (release 13-08-2014 CrysAlis171 .NET)
(compiled Aug 13 2014,18:06:01)
;
_computing_data_collection
;
CrysAlisPro, Agilent Technologies,
Version 1.171.37.35 (release 13-08-2014 CrysAlis171 .NET)
(compiled Aug 13 2014,18:06:01)
;
_computing_data_reduction
;
CrysAlisPro, Agilent Technologies,
Version 1.171.37.35 (release 13-08-2014 CrysAlis171 .NET)
(compiled Aug 13 2014,18:06:01)
;
_computing_structure_refinement 'SHELXL-97 (Sheldrick, 1997)'
_computing_structure_solution 'SHELXS-97 (Sheldrick, 1990)'
_diffrn_ambient_temperature 150.00(10)
_diffrn_measured_fraction_theta_full 0.999
_diffrn_measured_fraction_theta_max 0.999
_diffrn_measurement_device 'four-circle diffractometer'
_diffrn_measurement_device_type 'SuperNova, Single source at offset, Atlas'
_diffrn_radiation_monochromator mirror
_diffrn_radiation_source 'sealed X-ray tube'
_diffrn_radiation_type CuK\a
_diffrn_radiation_wavelength 1.54184
_diffrn_reflns_av_R_equivalents 0.0239
_diffrn_reflns_av_sigmaI/netI 0.0179
_diffrn_reflns_limit_h_max 19
_diffrn_reflns_limit_h_min -18
_diffrn_reflns_limit_k_max 16
_diffrn_reflns_limit_k_min -16
_diffrn_reflns_limit_l_max 28
_diffrn_reflns_limit_l_min -27
_diffrn_reflns_number 36389
_diffrn_reflns_theta_full 67.50
_diffrn_reflns_theta_max 67.50
_diffrn_reflns_theta_min 2.71
_exptl_absorpt_coefficient_mu 2.955
_exptl_absorpt_correction_T_max 1.00000
_exptl_absorpt_correction_T_min 0.48896
_exptl_absorpt_correction_type multi-scan
_exptl_absorpt_process_details
;
CrysAlisPro, Agilent Technologies,
Version 1.171.37.35 (release 13-08-2014 CrysAlis171 .NET)
(compiled Aug 13 2014,18:06:01)
Empirical absorption correction using spherical harmonics,
 implemented in SCALE3 ABSPACK scaling algorithm.
;
_exptl_crystal_colour orange
_exptl_crystal_density_diffrn 1.318
_exptl_crystal_density_method 'not measured'
_exptl_crystal_description rod
_exptl_crystal_F_000 2208
_refine_diff_density_max 0.772
_refine_diff_density_min -0.769
_refine_diff_density_rms 0.060
_refine_ls_extinction_method none
_refine_ls_goodness_of_fit_ref 1.050
_refine_ls_hydrogen_treatment constr
_refine_ls_matrix_type full
_refine_ls_number_parameters 600
_refine_ls_number_reflns 9656
_refine_ls_number_restraints 0
_refine_ls_restrained_S_all 1.050
_refine_ls_R_factor_all 0.0317
_refine_ls_R_factor_gt 0.0304
_refine_ls_shift/su_max 0.010
_refine_ls_shift/su_mean 0.000
_refine_ls_structure_factor_coef Fsqd
_refine_ls_weighting_details 'calc w=1/[\s^2^(Fo^2^)+(0.0445P)^2^+4.2496P] where P=(Fo^2^+2Fc^2^)/3'
_refine_ls_weighting_scheme calc
_refine_ls_wR_factor_gt 0.0819
_refine_ls_wR_factor_ref 0.0830
_reflns_number_gt 9279
_reflns_number_total 9656
_reflns_threshold_expression >2sigma(I)
_cod_data_source_file c7dt03301j2.cif
_cod_data_source_block SiCCSiNiBr2
_cod_original_sg_symbol_H-M p21/c
_cod_database_code 7044254

loop_
_symmetry_equiv_pos_as_xyz
'x, y, z'
'-x, y+1/2, -z+1/2'
'-x, -y, -z'
'x, -y-1/2, z-1/2'

loop_
_atom_site_label
_atom_site_type_symbol
_atom_site_fract_x
_atom_site_fract_y
_atom_site_fract_z
_atom_site_U_iso_or_equiv
_atom_site_adp_type
_atom_site_occupancy
_atom_site_symmetry_multiplicity
_atom_site_calc_flag
_atom_site_refinement_flags
Br1 Br 0.076332(13) 0.627187(17) 0.381186(9) 0.03302(7) Uani 1 1 d .
Ni1 Ni 0.143069(18) 0.71426(2) 0.453389(12) 0.01819(8) Uani 1 1 d .
Si1 Si 0.20645(3) 0.79207(3) 0.518354(19) 0.01613(10) Uani 1 1 d .
N1 N 0.28151(9) 0.54958(11) 0.39357(6) 0.0175(3) Uani 1 1 d .
C1 C 0.33335(11) 0.63850(12) 0.50366(7) 0.0165(3) Uani 1 1 d .
B1 B 0.38198(12) 0.74754(15) 0.49140(9) 0.0195(4) Uani 1 1 d .
H1 H 0.3716 0.7920 0.4528 0.023 Uiso 1 1 calc R
Br2 Br 0.044857(12) 0.836168(16) 0.465479(9) 0.03072(7) Uani 1 1 d .
Si2 Si 0.24110(3) 0.60954(3) 0.454444(19) 0.01543(10) Uani 1 1 d .
N2 N 0.21627(9) 0.47946(11) 0.45938(6) 0.0179(3) Uani 1 1 d .
C2 C 0.31163(11) 0.73785(13) 0.54225(7) 0.0181(3) Uani 1 1 d .
B2 B 0.39864(13) 0.80334(16) 0.55750(9) 0.0234(4) Uani 1 1 d .
H2 H 0.4004 0.8849 0.5630 0.028 Uiso 1 1 calc R
N3 N 0.22685(9) 0.92341(11) 0.51863(6) 0.0185(3) Uani 1 1 d .
C3 C 0.19364(10) 0.93119(13) 0.56909(7) 0.0176(3) Uani 1 1 d .
B3 B 0.35438(13) 0.72622(17) 0.60763(9) 0.0242(4) Uani 1 1 d .
H3 H 0.3267 0.7566 0.6461 0.029 Uiso 1 1 calc R
N4 N 0.16701(9) 0.84130(11) 0.58262(6) 0.0176(3) Uani 1 1 d .
C4 C 0.19488(11) 1.01938(13) 0.60501(7) 0.0199(4) Uani 1 1 d .
B4 B 0.31163(13) 0.62337(15) 0.57232(9) 0.0207(4) Uani 1 1 d .
H4 H 0.2550 0.5862 0.5871 0.025 Uiso 1 1 calc R
C5 C 0.13019(12) 1.08491(15) 0.60650(8) 0.0260(4) Uani 1 1 d .
H5 H 0.0819 1.0732 0.5848 0.031 Uiso 1 1 calc R
B5 B 0.40759(13) 0.61187(17) 0.60737(9) 0.0247(4) Uani 1 1 d .
H5A H 0.4155 0.5665 0.6459 0.030 Uiso 1 1 calc R
C6 C 0.13607(15) 1.16804(15) 0.63991(9) 0.0326(5) Uani 1 1 d .
H6 H 0.0921 1.2136 0.6408 0.039 Uiso 1 1 calc R
B6 B 0.39232(12) 0.55677(15) 0.54098(9) 0.0205(4) Uani 1 1 d .
H6A H 0.3898 0.4752 0.5354 0.025 Uiso 1 1 calc R
C7 C 0.20603(15) 1.18412(16) 0.67181(9) 0.0347(5) Uani 1 1 d .
H7 H 0.2103 1.2413 0.6943 0.042 Uiso 1 1 calc R
B7 B 0.43608(12) 0.63434(15) 0.49054(9) 0.0195(4) Uani 1 1 d .
H7A H 0.4624 0.6040 0.4516 0.023 Uiso 1 1 calc R
C8 C 0.26979(14) 1.11794(16) 0.67135(9) 0.0328(5) Uani 1 1 d .
H8 H 0.3171 1.1288 0.6942 0.039 Uiso 1 1 calc R
B8 B 0.47923(13) 0.73833(16) 0.52512(9) 0.0233(4) Uani 1 1 d .
H8A H 0.5345 0.7768 0.5091 0.028 Uiso 1 1 calc R
C9 C 0.26513(12) 1.03554(15) 0.63762(8) 0.0267(4) Uani 1 1 d .
H9 H 0.3095 0.9905 0.6368 0.032 Uiso 1 1 calc R
B9 B 0.48519(13) 0.61973(16) 0.55645(9) 0.0223(4) Uani 1 1 d .
H9A H 0.5449 0.5798 0.5615 0.027 Uiso 1 1 calc R
C10 C 0.24692(12) 1.00288(14) 0.47827(8) 0.0238(4) Uani 1 1 d .
B10 B 0.46212(14) 0.72417(17) 0.59779(10) 0.0262(5) Uani 1 1 d .
H10 H 0.5065 0.7529 0.6300 0.031 Uiso 1 1 calc R
C11 C 0.17573(16) 1.07496(17) 0.47232(10) 0.0398(5) Uani 1 1 d .
H11A H 0.1248 1.0386 0.4652 0.060 Uiso 1 1 calc R
H11B H 0.1856 1.1197 0.4413 0.060 Uiso 1 1 calc R
H11C H 0.1711 1.1129 0.5067 0.060 Uiso 1 1 calc R
C12 C 0.32509(18) 1.0553(2) 0.49544(12) 0.0557(8) Uani 1 1 d .
H12A H 0.3180 1.0868 0.5316 0.084 Uiso 1 1 calc R
H12B H 0.3378 1.1053 0.4677 0.084 Uiso 1 1 calc R
H12C H 0.3701 1.0078 0.4981 0.084 Uiso 1 1 calc R
C13 C 0.25620(17) 0.95325(17) 0.42193(9) 0.0407(6) Uani 1 1 d .
H13A H 0.3028 0.9080 0.4237 0.061 Uiso 1 1 calc R
H13B H 0.2655 1.0032 0.3935 0.061 Uiso 1 1 calc R
H13C H 0.2062 0.9166 0.4124 0.061 Uiso 1 1 calc R
C14 C 0.11147(11) 0.81073(14) 0.62805(8) 0.0217(4) Uani 1 1 d .
C15 C 0.14732(14) 0.83612(17) 0.68505(8) 0.0316(5) Uani 1 1 d .
H15A H 0.2024 0.8080 0.6890 0.047 Uiso 1 1 calc R
H15B H 0.1123 0.8091 0.7138 0.047 Uiso 1 1 calc R
H15C H 0.1504 0.9076 0.6891 0.047 Uiso 1 1 calc R
C16 C 0.02757(12) 0.85914(17) 0.61925(10) 0.0316(5) Uani 1 1 d .
H16A H 0.0331 0.9304 0.6232 0.047 Uiso 1 1 calc R
H16B H -0.0102 0.8344 0.6470 0.047 Uiso 1 1 calc R
H16C H 0.0061 0.8436 0.5819 0.047 Uiso 1 1 calc R
C17 C 0.10217(13) 0.69991(15) 0.62266(9) 0.0294(4) Uani 1 1 d .
H17A H 0.0833 0.6835 0.5849 0.044 Uiso 1 1 calc R
H17B H 0.0621 0.6765 0.6493 0.044 Uiso 1 1 calc R
H17C H 0.1551 0.6683 0.6304 0.044 Uiso 1 1 calc R
C18 C 0.24681(10) 0.46477(13) 0.40878(7) 0.0178(3) Uani 1 1 d .
C19 C 0.24140(12) 0.37280(13) 0.37562(8) 0.0209(4) Uani 1 1 d .
C20 C 0.30165(12) 0.30154(14) 0.38238(8) 0.0252(4) Uani 1 1 d .
H20 H 0.3469 0.3123 0.4072 0.030 Uiso 1 1 calc R
C21 C 0.29527(15) 0.21442(15) 0.35262(9) 0.0337(5) Uani 1 1 d .
H21 H 0.3369 0.1660 0.3565 0.040 Uiso 1 1 calc R
C22 C 0.22867(16) 0.19783(16) 0.31743(9) 0.0381(5) Uani 1 1 d .
H22 H 0.2240 0.1375 0.2978 0.046 Uiso 1 1 calc R
C23 C 0.16886(15) 0.26890(18) 0.31078(9) 0.0360(5) Uani 1 1 d .
H23 H 0.1232 0.2573 0.2865 0.043 Uiso 1 1 calc R
C24 C 0.17510(13) 0.35698(16) 0.33929(8) 0.0289(4) Uani 1 1 d .
H24 H 0.1345 0.4062 0.3341 0.035 Uiso 1 1 calc R
C25 C 0.31760(11) 0.57828(14) 0.33944(7) 0.0214(4) Uani 1 1 d .
C26 C 0.39673(13) 0.52187(16) 0.33023(9) 0.0297(4) Uani 1 1 d .
H26A H 0.4351 0.5340 0.3613 0.045 Uiso 1 1 calc R
H26B H 0.4212 0.5438 0.2956 0.045 Uiso 1 1 calc R
H26C H 0.3848 0.4515 0.3278 0.045 Uiso 1 1 calc R
C27 C 0.25746(14) 0.56168(19) 0.29097(8) 0.0372(5) Uani 1 1 d .
H27A H 0.2487 0.4911 0.2858 0.056 Uiso 1 1 calc R
H27B H 0.2799 0.5898 0.2571 0.056 Uiso 1 1 calc R
H27C H 0.2052 0.5935 0.2989 0.056 Uiso 1 1 calc R
C28 C 0.33561(14) 0.68775(15) 0.34423(8) 0.0292(4) Uani 1 1 d .
H28A H 0.2851 0.7230 0.3528 0.044 Uiso 1 1 calc R
H28B H 0.3567 0.7118 0.3090 0.044 Uiso 1 1 calc R
H28C H 0.3765 0.6988 0.3739 0.044 Uiso 1 1 calc R
C29 C 0.16433(12) 0.41442(14) 0.49431(8) 0.0235(4) Uani 1 1 d .
C30 C 0.22089(15) 0.34933(17) 0.52986(10) 0.0367(5) Uani 1 1 d .
H30A H 0.2541 0.3084 0.5057 0.055 Uiso 1 1 calc R
H30B H 0.1879 0.3073 0.5536 0.055 Uiso 1 1 calc R
H30C H 0.2569 0.3907 0.5531 0.055 Uiso 1 1 calc R
C31 C 0.10431(15) 0.35173(17) 0.45997(10) 0.0359(5) Uani 1 1 d .
H31A H 0.0732 0.3938 0.4341 0.054 Uiso 1 1 calc R
H31B H 0.0665 0.3185 0.4848 0.054 Uiso 1 1 calc R
H31C H 0.1348 0.3027 0.4390 0.054 Uiso 1 1 calc R
C32 C 0.11366(13) 0.48164(16) 0.53068(9) 0.0315(5) Uani 1 1 d .
H32A H 0.1503 0.5218 0.5541 0.047 Uiso 1 1 calc R
H32B H 0.0786 0.4419 0.5543 0.047 Uiso 1 1 calc R
H32C H 0.0795 0.5244 0.5071 0.047 Uiso 1 1 calc R
C33 C 0.5340(3) 1.0108(3) 0.6693(2) 0.0945(14) Uani 1 1 d .
H33A H 0.5281 0.9876 0.6309 0.142 Uiso 1 1 calc R
H33B H 0.5044 0.9665 0.6939 0.142 Uiso 1 1 calc R
H33C H 0.5921 1.0120 0.6803 0.142 Uiso 1 1 calc R
C34 C 0.49905(17) 1.1124(2) 0.67358(13) 0.0530(7) Uani 1 1 d .
C35 C 0.49266(17) 1.1576(2) 0.72452(12) 0.0522(7) Uani 1 1 d .
H35 H 0.5113 1.1245 0.7571 0.063 Uiso 1 1 calc R
C36 C 0.45931(19) 1.2506(3) 0.72863(14) 0.0603(8) Uani 1 1 d .
H36 H 0.4552 1.2810 0.7640 0.072 Uiso 1 1 calc R
C37 C 0.43215(19) 1.2992(2) 0.68164(18) 0.0676(10) Uani 1 1 d .
H37 H 0.4090 1.3629 0.6841 0.081 Uiso 1 1 calc R
C38 C 0.43922(18) 1.2533(3) 0.63060(14) 0.0622(9) Uani 1 1 d .
H38 H 0.4210 1.2860 0.5978 0.075 Uiso 1 1 calc R
C39 C 0.47185(17) 1.1621(2) 0.62712(12) 0.0527(7) Uani 1 1 d .
H39 H 0.4760 1.1319 0.5917 0.063 Uiso 1 1 calc R
C40 C 0.0506(4) 0.6038(4) 0.7973(2) 0.126(2) Uani 1 1 d .
H40A H -0.0039 0.5822 0.7847 0.189 Uiso 1 1 calc R
H40B H 0.0540 0.6754 0.7949 0.189 Uiso 1 1 calc R
H40C H 0.0602 0.5832 0.8359 0.189 Uiso 1 1 calc R
C41 C 0.1132(2) 0.5592(2) 0.76189(14) 0.0634(9) Uani 1 1 d .
C42 C 0.0901(2) 0.4895(2) 0.72395(14) 0.0634(8) Uani 1 1 d .
H42 H 0.0346 0.4690 0.7220 0.076 Uiso 1 1 calc R
C43 C 0.1424(3) 0.4503(2) 0.69030(14) 0.0683(9) Uani 1 1 d .
H43 H 0.1231 0.4025 0.6644 0.082 Uiso 1 1 calc R
C44 C 0.2205(2) 0.4739(3) 0.69069(13) 0.0650(9) Uani 1 1 d .
H44 H 0.2556 0.4431 0.6651 0.078 Uiso 1 1 calc R
C45 C 0.2526(2) 0.5420(3) 0.72722(15) 0.0731(11) Uani 1 1 d .
H45 H 0.3091 0.5588 0.7281 0.088 Uiso 1 1 calc R
C46 C 0.1947(3) 0.5864(3) 0.76427(14) 0.0797(13) Uani 1 1 d .
H46 H 0.2128 0.6345 0.7903 0.096 Uiso 1 1 calc R

loop_
_atom_site_aniso_label
_atom_site_aniso_U_11
_atom_site_aniso_U_22
_atom_site_aniso_U_33
_atom_site_aniso_U_23
_atom_site_aniso_U_13
_atom_site_aniso_U_12
Br1 0.02633(12) 0.03595(13) 0.03623(13) -0.01155(9) -0.01133(9) 0.00157(8)
Ni1 0.01571(15) 0.01719(16) 0.02150(16) -0.00085(12) -0.00353(12) 0.00126(11)
Si1 0.0156(2) 0.0139(2) 0.0189(2) -0.00033(17) -0.00078(17) 0.00139(17)
N1 0.0188(7) 0.0170(7) 0.0166(7) 0.0003(6) 0.0001(6) -0.0014(6)
C1 0.0169(8) 0.0127(8) 0.0198(8) -0.0004(6) -0.0002(7) 0.0009(6)
B1 0.0171(9) 0.0164(9) 0.0248(10) 0.0004(8) -0.0013(8) -0.0016(7)
Br2 0.02348(11) 0.02972(12) 0.03862(13) -0.00306(9) -0.00681(9) 0.00994(8)
Si2 0.0157(2) 0.0130(2) 0.0175(2) -0.00019(17) -0.00076(17) -0.00065(17)
N2 0.0196(7) 0.0152(7) 0.0189(7) -0.0005(6) 0.0023(6) -0.0026(6)
C2 0.0185(8) 0.0157(8) 0.0198(8) -0.0029(7) -0.0029(7) 0.0018(7)
B2 0.0195(10) 0.0199(10) 0.0305(11) -0.0057(9) -0.0064(8) 0.0000(8)
N3 0.0200(7) 0.0152(7) 0.0203(7) 0.0014(6) 0.0008(6) 0.0014(6)
C3 0.0141(8) 0.0168(8) 0.0217(8) 0.0001(7) -0.0028(6) 0.0025(6)
B3 0.0214(10) 0.0290(11) 0.0219(10) -0.0045(8) -0.0055(8) 0.0055(9)
N4 0.0168(7) 0.0159(7) 0.0202(7) 0.0002(6) 0.0010(6) 0.0002(6)
C4 0.0226(9) 0.0166(9) 0.0206(9) 0.0001(7) 0.0018(7) -0.0007(7)
B4 0.0225(10) 0.0206(10) 0.0190(10) 0.0026(8) -0.0009(8) 0.0029(8)
C5 0.0275(10) 0.0224(10) 0.0282(10) -0.0004(8) 0.0016(8) 0.0033(8)
B5 0.0226(10) 0.0299(12) 0.0213(10) 0.0008(9) -0.0040(8) 0.0067(9)
C6 0.0427(12) 0.0221(10) 0.0335(11) -0.0020(8) 0.0132(9) 0.0048(9)
B6 0.0201(10) 0.0186(10) 0.0227(10) 0.0024(8) -0.0027(8) 0.0038(8)
C7 0.0559(14) 0.0234(10) 0.0254(10) -0.0081(8) 0.0123(10) -0.0096(10)
B7 0.0151(9) 0.0188(10) 0.0246(10) 0.0004(8) 0.0001(8) 0.0013(7)
C8 0.0383(12) 0.0346(12) 0.0253(10) -0.0040(9) -0.0001(9) -0.0152(9)
B8 0.0174(10) 0.0216(10) 0.0306(11) -0.0024(9) -0.0035(8) -0.0004(8)
C9 0.0258(10) 0.0268(10) 0.0274(10) -0.0017(8) -0.0008(8) -0.0026(8)
B9 0.0186(10) 0.0228(10) 0.0253(10) -0.0013(8) -0.0036(8) 0.0039(8)
C10 0.0300(10) 0.0169(9) 0.0247(9) 0.0061(7) 0.0024(8) -0.0001(8)
B10 0.0218(11) 0.0284(11) 0.0281(11) -0.0070(9) -0.0069(9) 0.0043(9)
C11 0.0520(14) 0.0254(11) 0.0425(13) 0.0143(9) 0.0121(11) 0.0151(10)
C12 0.0543(16) 0.0611(18) 0.0513(15) 0.0291(14) -0.0122(12) -0.0350(14)
C13 0.0685(16) 0.0251(11) 0.0291(11) 0.0083(9) 0.0136(11) 0.0109(11)
C14 0.0203(9) 0.0222(9) 0.0228(9) 0.0008(7) 0.0049(7) -0.0019(7)
C15 0.0347(11) 0.0400(12) 0.0202(9) -0.0003(8) 0.0040(8) -0.0049(9)
C16 0.0215(10) 0.0341(11) 0.0394(12) 0.0014(9) 0.0080(9) 0.0027(8)
C17 0.0330(11) 0.0228(10) 0.0329(11) 0.0025(8) 0.0114(9) -0.0037(8)
C18 0.0165(8) 0.0174(8) 0.0194(8) -0.0003(7) -0.0027(7) 0.0005(7)
C19 0.0247(9) 0.0180(9) 0.0201(9) -0.0022(7) 0.0034(7) -0.0038(7)
C20 0.0285(10) 0.0196(9) 0.0278(10) -0.0006(8) 0.0043(8) -0.0011(8)
C21 0.0462(13) 0.0196(10) 0.0359(11) -0.0018(8) 0.0157(10) 0.0006(9)
C22 0.0631(15) 0.0233(11) 0.0284(11) -0.0100(9) 0.0137(10) -0.0145(10)
C23 0.0448(13) 0.0393(12) 0.0240(10) -0.0070(9) 0.0017(9) -0.0180(10)
C24 0.0309(11) 0.0308(11) 0.0249(10) -0.0032(8) -0.0007(8) -0.0050(8)
C25 0.0245(9) 0.0233(9) 0.0164(8) 0.0029(7) 0.0018(7) -0.0011(7)
C26 0.0324(11) 0.0297(11) 0.0274(10) 0.0041(8) 0.0115(8) 0.0041(9)
C27 0.0396(12) 0.0529(14) 0.0189(10) 0.0042(9) -0.0050(9) -0.0090(10)
C28 0.0387(11) 0.0227(10) 0.0265(10) 0.0064(8) 0.0080(8) -0.0015(8)
C29 0.0281(10) 0.0186(9) 0.0240(9) 0.0008(7) 0.0052(8) -0.0090(8)
C30 0.0437(13) 0.0303(11) 0.0363(12) 0.0140(9) 0.0059(10) -0.0020(10)
C31 0.0391(12) 0.0343(12) 0.0347(11) -0.0058(9) 0.0072(10) -0.0213(10)
C32 0.0307(11) 0.0304(11) 0.0340(11) -0.0028(9) 0.0114(9) -0.0100(9)
C33 0.070(2) 0.068(2) 0.147(4) 0.001(3) 0.022(3) 0.0060(19)
C34 0.0392(14) 0.0534(16) 0.0669(18) 0.0019(14) 0.0085(13) -0.0123(12)
C35 0.0422(14) 0.0695(19) 0.0450(14) 0.0131(13) 0.0007(11) -0.0183(13)
C36 0.0513(16) 0.072(2) 0.0578(18) -0.0144(16) 0.0102(14) -0.0243(15)
C37 0.0445(16) 0.0441(16) 0.114(3) 0.0067(18) 0.0118(17) -0.0106(13)
C38 0.0458(16) 0.080(2) 0.0611(18) 0.0263(17) -0.0002(13) -0.0229(16)
C39 0.0419(14) 0.076(2) 0.0406(14) 0.0046(13) 0.0067(11) -0.0197(14)
C40 0.174(6) 0.089(3) 0.119(4) 0.020(3) 0.085(4) 0.035(3)
C41 0.082(2) 0.0494(17) 0.0599(18) 0.0207(15) 0.0327(17) 0.0109(16)
C42 0.077(2) 0.0461(17) 0.067(2) 0.0178(15) -0.0144(17) -0.0044(15)
C43 0.102(3) 0.0499(18) 0.0528(18) 0.0117(14) -0.0102(18) 0.0091(18)
C44 0.091(3) 0.0599(19) 0.0447(16) 0.0160(14) 0.0106(16) 0.0261(18)
C45 0.0527(17) 0.096(3) 0.071(2) 0.049(2) 0.0045(16) -0.0087(18)
C46 0.142(4) 0.0494(18) 0.0461(17) 0.0185(14) -0.026(2) -0.032(2)

loop_
_atom_type_symbol
_atom_type_description
_atom_type_scat_dispersion_real
_atom_type_scat_dispersion_imag
_atom_type_scat_source
C C 0.0181 0.0091 'International Tables Vol C Tables 4.2.6.8 and 6.1.1.4'
H H 0.0000 0.0000 'International Tables Vol C Tables 4.2.6.8 and 6.1.1.4'
B B 0.0090 0.0039 'International Tables Vol C Tables 4.2.6.8 and 6.1.1.4'
N N 0.0311 0.0180 'International Tables Vol C Tables 4.2.6.8 and 6.1.1.4'
Si Si 0.2541 0.3302 'International Tables Vol C Tables 4.2.6.8 and 6.1.1.4'
Ni Ni -3.0029 0.5091 'International Tables Vol C Tables 4.2.6.8 and 6.1.1.4'
Br Br -0.6763 1.2805 'International Tables Vol C Tables 4.2.6.8 and 6.1.1.4'

loop_
_citation_id
_citation_doi
_citation_year
1 10.1002/anie.201606979 2016

loop_
_geom_angle_atom_site_label_1
_geom_angle_atom_site_label_2
_geom_angle_atom_site_label_3
_geom_angle
Si1 Ni1 Si2 88.42(2)
Si1 Ni1 Br2 83.009(17)
Si2 Ni1 Br2 171.12(2)
Si1 Ni1 Br1 178.64(2)
Si2 Ni1 Br1 90.364(17)
Br2 Ni1 Br1 98.231(13)
N4 Si1 N3 72.70(7)
N4 Si1 C2 102.47(7)
N3 Si1 C2 102.24(7)
N4 Si1 Ni1 129.12(5)
N3 Si1 Ni1 125.15(5)
C2 Si1 Ni1 115.96(6)
N4 Si1 C3 36.30(7)
N3 Si1 C3 36.42(7)
C2 Si1 C3 104.47(7)
Ni1 Si1 C3 139.46(5)
C18 N1 C25 129.86(15)
C18 N1 Si2 90.20(11)
C25 N1 Si2 138.09(12)
C2 C1 B4 60.85(11)
C2 C1 B6 110.85(14)
B4 C1 B6 62.71(12)
C2 C1 B1 60.17(11)
B4 C1 B1 112.22(14)
B6 C1 B1 113.38(14)
C2 C1 B7 110.34(13)
B4 C1 B7 113.54(14)
B6 C1 B7 62.28(11)
B1 C1 B7 62.47(11)
C2 C1 Si2 109.32(11)
B4 C1 Si2 113.03(12)
B6 C1 Si2 127.50(12)
B1 C1 Si2 115.37(12)
B7 C1 Si2 129.13(12)
C2 B1 C1 59.06(10)
C2 B1 B8 106.11(14)
C1 B1 B8 105.89(14)
C2 B1 B7 106.54(14)
C1 B1 B7 58.82(11)
B8 B1 B7 60.22(12)
C2 B1 B2 58.79(11)
C1 B1 B2 106.16(14)
B8 B1 B2 60.21(12)
B7 B1 B2 108.38(15)
N1 Si2 N2 72.58(7)
N1 Si2 C1 107.09(7)
N2 Si2 C1 109.23(7)
N1 Si2 Ni1 125.10(5)
N2 Si2 Ni1 118.72(5)
C1 Si2 Ni1 116.23(6)
N1 Si2 C18 36.39(7)
N2 Si2 C18 36.41(7)
C1 Si2 C18 115.80(7)
Ni1 Si2 C18 127.86(5)
C18 N2 C29 130.42(15)
C18 N2 Si2 89.88(11)
C29 N2 Si2 137.85(12)
C1 C2 B1 60.77(11)
C1 C2 B2 110.68(14)
B1 C2 B2 62.82(12)
C1 C2 B3 110.24(14)
B1 C2 B3 113.58(14)
B2 C2 B3 62.12(12)
C1 C2 B4 60.36(11)
B1 C2 B4 112.31(14)
B2 C2 B4 113.00(14)
B3 C2 B4 62.20(12)
C1 C2 Si1 109.74(11)
B1 C2 Si1 111.32(12)
B2 C2 Si1 126.09(13)
B3 C2 Si1 130.16(12)
B4 C2 Si1 117.43(12)
C2 B2 B3 59.06(11)
C2 B2 B10 105.84(15)
B3 B2 B10 60.46(13)
C2 B2 B1 58.39(11)
B3 B2 B1 107.49(15)
B10 B2 B1 107.80(15)
C2 B2 B8 105.38(14)
B3 B2 B8 108.75(15)
B10 B2 B8 60.50(13)
B1 B2 B8 59.68(12)
C3 N3 C10 128.91(15)
C3 N3 Si1 90.18(11)
C10 N3 Si1 138.75(13)
N4 C3 N3 106.66(15)
N4 C3 C4 126.80(16)
N3 C3 C4 126.22(16)
N4 C3 Si1 53.30(9)
N3 C3 Si1 53.39(9)
C4 C3 Si1 173.30(13)
C2 B3 B2 58.82(11)
C2 B3 B4 59.03(11)
B2 B3 B4 107.75(15)
C2 B3 B10 105.18(15)
B2 B3 B10 59.84(13)
B4 B3 B10 107.64(15)
C2 B3 B5 105.40(15)
B2 B3 B5 108.05(15)
B4 B3 B5 59.66(12)
B10 B3 B5 60.20(13)
C3 N4 C14 129.54(15)
C3 N4 Si1 90.40(11)
C14 N4 Si1 138.79(12)
C5 C4 C9 120.18(18)
C5 C4 C3 122.57(17)
C9 C4 C3 117.24(17)
C1 B4 C2 58.80(10)
C1 B4 B5 105.70(14)
C2 B4 B5 105.82(15)
C1 B4 B3 106.26(15)
C2 B4 B3 58.77(11)
B5 B4 B3 60.45(12)
C1 B4 B6 58.70(11)
C2 B4 B6 106.05(14)
B5 B4 B6 60.10(12)
B3 B4 B6 108.58(15)
C4 C5 C6 119.8(2)
B4 B5 B6 60.28(12)
B4 B5 B3 59.89(12)
B6 B5 B3 108.26(15)
B4 B5 B9 107.55(15)
B6 B5 B9 59.70(12)
B3 B5 B9 107.65(16)
B4 B5 B10 107.51(15)
B6 B5 B10 107.77(15)
B3 B5 B10 59.81(12)
B9 B5 B10 59.80(12)
C7 C6 C5 119.8(2)
C1 B6 B7 58.92(11)
C1 B6 B9 105.27(14)
B7 B6 B9 59.98(12)
C1 B6 B5 105.23(14)
B7 B6 B5 108.29(15)
B9 B6 B5 60.38(12)
C1 B6 B4 58.59(11)
B7 B6 B4 107.47(14)
B9 B6 B4 107.56(15)
B5 B6 B4 59.62(12)
C8 C7 C6 120.54(19)
C1 B7 B6 58.80(11)
C1 B7 B9 105.25(14)
B6 B7 B9 60.06(12)
C1 B7 B1 58.72(11)
B6 B7 B1 107.51(14)
B9 B7 B1 107.55(15)
C1 B7 B8 105.41(14)
B6 B7 B8 108.38(15)
B9 B7 B8 60.31(12)
B1 B7 B8 59.71(11)
C7 C8 C9 120.2(2)
B1 B8 B2 60.11(12)
B1 B8 B7 60.07(11)
B2 B8 B7 108.18(14)
B1 B8 B9 107.31(15)
B2 B8 B9 107.39(16)
B7 B8 B9 59.64(12)
B1 B8 B10 107.31(15)
B2 B8 B10 59.45(12)
B7 B8 B10 107.62(15)
B9 B8 B10 59.81(12)
C8 C9 C4 119.4(2)
B7 B9 B6 59.96(11)
B7 B9 B10 108.26(15)
B6 B9 B10 108.21(15)
B7 B9 B8 60.05(12)
B6 B9 B8 108.10(14)
B10 B9 B8 60.20(13)
B7 B9 B5 107.92(14)
B6 B9 B5 59.92(12)
B10 B9 B5 60.13(13)
B8 B9 B5 108.16(15)
N3 C10 C12 111.12(17)
N3 C10 C13 106.52(16)
C12 C10 C13 110.6(2)
N3 C10 C11 110.41(16)
C12 C10 C11 111.0(2)
C13 C10 C11 107.01(18)
B2 B10 B9 108.00(15)
B2 B10 B3 59.70(12)
B9 B10 B3 108.01(16)
B2 B10 B5 107.76(15)
B9 B10 B5 60.07(12)
B3 B10 B5 59.99(13)
B2 B10 B8 60.05(13)
B9 B10 B8 59.99(12)
B3 B10 B8 107.78(15)
B5 B10 B8 107.94(15)
N4 C14 C15 111.69(15)
N4 C14 C17 105.94(15)
C15 C14 C17 109.77(17)
N4 C14 C16 109.55(15)
C15 C14 C16 110.61(17)
C17 C14 C16 109.15(17)
N1 C18 N2 106.71(15)
N1 C18 C19 126.81(16)
N2 C18 C19 126.46(16)
N1 C18 Si2 53.41(9)
N2 C18 Si2 53.71(9)
C19 C18 Si2 173.37(13)
C20 C19 C24 120.25(18)
C20 C19 C18 119.51(17)
C24 C19 C18 120.22(17)
C19 C20 C21 119.5(2)
C22 C21 C20 120.3(2)
C21 C22 C23 120.05(19)
C22 C23 C24 120.4(2)
C23 C24 C19 119.5(2)
N1 C25 C26 110.34(15)
N1 C25 C28 105.62(15)
C26 C25 C28 109.98(17)
N1 C25 C27 111.64(15)
C26 C25 C27 110.31(17)
C28 C25 C27 108.84(17)
N2 C29 C32 106.79(15)
N2 C29 C30 108.35(16)
C32 C29 C30 110.85(18)
N2 C29 C31 113.01(16)
C32 C29 C31 107.26(17)
C30 C29 C31 110.53(18)
C39 C34 C35 118.4(3)
C39 C34 C33 121.0(3)
C35 C34 C33 120.6(3)
C34 C35 C36 120.7(3)
C37 C36 C35 120.1(3)
C36 C37 C38 118.7(3)
C39 C38 C37 120.6(3)
C38 C39 C34 121.5(3)
C42 C41 C46 117.8(3)
C42 C41 C40 119.2(4)
C46 C41 C40 123.0(4)
C43 C42 C41 121.8(4)
C42 C43 C44 122.9(4)
C43 C44 C45 121.7(3)
C44 C45 C46 115.6(3)
C41 C46 C45 120.3(3)

loop_
_geom_bond_atom_site_label_1
_geom_bond_atom_site_label_2
_geom_bond_distance
Br1 Ni1 2.3523(4)
Ni1 Si1 2.1378(5)
Ni1 Si2 2.1447(5)
Ni1 Br2 2.3322(3)
Si1 N4 1.8183(15)
Si1 N3 1.8204(15)
Si1 C2 1.9452(18)
Si1 C3 2.2677(18)
N1 C18 1.342(2)
N1 C25 1.495(2)
N1 Si2 1.8159(15)
C1 C2 1.685(2)
C1 B4 1.712(3)
C1 B6 1.714(3)
C1 B1 1.714(3)
C1 B7 1.716(3)
C1 Si2 1.9364(18)
B1 C2 1.704(3)
B1 B8 1.772(3)
B1 B7 1.778(3)
B1 B2 1.780(3)
Si2 N2 1.8230(15)
Si2 C18 2.2616(18)
N2 C18 1.342(2)
N2 C29 1.499(2)
C2 B2 1.711(3)
C2 B3 1.715(3)
C2 B4 1.720(3)
B2 B3 1.768(3)
B2 B10 1.770(3)
B2 B8 1.781(3)
N3 C3 1.347(2)
N3 C10 1.497(2)
C3 N4 1.342(2)
C3 C4 1.481(2)
B3 B4 1.774(3)
B3 B10 1.781(3)
B3 B5 1.784(3)
N4 C14 1.496(2)
C4 C5 1.385(3)
C4 C9 1.393(3)
B4 B5 1.770(3)
B4 B6 1.782(3)
C5 C6 1.392(3)
B5 B6 1.779(3)
B5 B9 1.787(3)
B5 B10 1.788(3)
C6 C7 1.380(4)
B6 B7 1.773(3)
B6 B9 1.775(3)
C7 C8 1.378(3)
B7 B9 1.773(3)
B7 B8 1.781(3)
C8 C9 1.387(3)
B8 B9 1.785(3)
B8 B10 1.789(3)
B9 B10 1.782(3)
C10 C12 1.513(3)
C10 C13 1.527(3)
C10 C11 1.526(3)
C14 C15 1.520(3)
C14 C17 1.523(3)
C14 C16 1.531(3)
C18 C19 1.488(2)
C19 C20 1.390(3)
C19 C24 1.393(3)
C20 C21 1.389(3)
C21 C22 1.382(4)
C22 C23 1.382(4)
C23 C24 1.385(3)
C25 C26 1.524(3)
C25 C28 1.524(3)
C25 C27 1.525(3)
C29 C32 1.525(3)
C29 C30 1.529(3)
C29 C31 1.529(3)
C33 C34 1.502(5)
C34 C39 1.373(4)
C34 C35 1.378(4)
C35 C36 1.385(5)
C36 C37 1.376(5)
C37 C38 1.387(5)
C38 C39 1.355(5)
C40 C41 1.478(5)
C41 C42 1.366(5)
C41 C46 1.381(5)
C42 C43 1.304(5)
C43 C44 1.317(5)
C44 C45 1.374(5)
C45 C46 1.448(6)
